data_1512669
loop_
_publ_author_name
'Malinka Stoyanova'
'Rositsa Nikolova'
'Boris Shivachev'
'Vladimir Dimitrov'

_publ_section_title
;
 Highly efficient synthesis of chiral aminoalcohols with camphane skeleton
;
_journal_name_full 'Tetrahedron: Asymmetry'
_journal_page_first 1426
_journal_paper_doi 10.1016/j.tetasy.2013.08.015
_journal_volume 24
_journal_year 2013
_chemical_absolute_configuration rmad
_chemical_formula_moiety 'C11 H20 O2'
_chemical_formula_sum 'C11 H20 O2'
_chemical_formula_weight 184.27
_chemical_name_systematic
;
 ?
;
_space_group_crystal_system orthorhombic
_space_group_IT_number 19
_space_group_name_Hall 'P 2ac 2ab'
_space_group_name_H-M_alt 'P 21 21 21'
_symmetry_space_group_name_Hall 'P 2ac 2ab'
_symmetry_space_group_name_H-M 'P 21 21 21'
_atom_sites_solution_hydrogens geom
_atom_sites_solution_primary direct
_atom_sites_solution_secondary difmap
_audit_creation_date 2012-12-03T09:17:02-00:00
_audit_creation_method 'WinGX routine CIF_UPDATE'
_cell_angle_alpha 90
_cell_angle_beta 90
_cell_angle_gamma 90
_cell_formula_units_Z 8
_cell_length_a 8.88580(10)
_cell_length_b 11.2730(2)
_cell_length_c 21.7155(3)
_cell_measurement_reflns_used 12805
_cell_measurement_temperature 290(2)
_cell_measurement_theta_max 76.5891
_cell_measurement_theta_min 3.9181
_cell_volume 2175.23(5)
_computing_cell_refinement
;
        CrysAlisPro, Oxford Diffraction Ltd.,
        Version 1.171.34.44 (release 25-10-2010 CrysAlis171 .NET)
        (compiled Oct 25 2010,18:11:34)
;
_computing_data_collection
;
        CrysAlisPro, Oxford Diffraction Ltd.,
        Version 1.171.34.44 (release 25-10-2010 CrysAlis171 .NET)
        (compiled Oct 25 2010,18:11:34)
;
_computing_data_reduction
;
        CrysAlisPro, Oxford Diffraction Ltd.,
        Version 1.171.34.44 (release 25-10-2010 CrysAlis171 .NET)
        (compiled Oct 25 2010,18:11:34)
;
_computing_molecular_graphics
;
O. V. Dolomanov, L. J. Bourhis, R. J. Gildea, J. A. K. Howard and H. Puschmann,
OLEX2: a complete structure solution, refinement and analysis program.
        J. Appl. Cryst. (2009). 42, 339-341.
;
_computing_publication_material
;
O. V. Dolomanov, L. J. Bourhis, R. J. Gildea, J. A. K. Howard and H. Puschmann,
OLEX2: a complete structure solution, refinement and analysis program.
        J. Appl. Cryst. (2009). 42, 339-341.
;
_computing_structure_refinement 'SHELXL-97 (Sheldrick, 1997)'
_computing_structure_solution 'SHELXS-97 (Sheldrick, 1990)'
_diffrn_ambient_temperature 290(2)
_diffrn_detector_area_resol_mean 10.3974
_diffrn_measured_fraction_theta_full 0.996
_diffrn_measured_fraction_theta_max 0.994
_diffrn_measurement_device_type 'SuperNova, Dual, Cu at zero, Atlas'
_diffrn_measurement_method '\w scans'
_diffrn_radiation_monochromator mirror
_diffrn_radiation_type CuK\a
_diffrn_radiation_wavelength 1.54184
_diffrn_reflns_av_R_equivalents 0.0181
_diffrn_reflns_av_unetI/netI 0.0123
_diffrn_reflns_limit_h_max 10
_diffrn_reflns_limit_h_min -11
_diffrn_reflns_limit_k_max 12
_diffrn_reflns_limit_k_min -14
_diffrn_reflns_limit_l_max 27
_diffrn_reflns_limit_l_min -27
_diffrn_reflns_number 17533
_diffrn_reflns_theta_full 74.33
_diffrn_reflns_theta_max 76.79
_diffrn_reflns_theta_min 4.07
_diffrn_source 'SuperNova (Cu) X-ray Source'
_exptl_absorpt_coefficient_mu 0.592
_exptl_absorpt_correction_T_max 1
_exptl_absorpt_correction_T_min 0.78814
_exptl_absorpt_correction_type multi-scan
_exptl_absorpt_process_details
;
        CrysAlisPro, Oxford Diffraction Ltd.,
        Version 1.171.34.44 (release 25-10-2010 CrysAlis171 .NET)
        (compiled Oct 25 2010,18:11:34)
        Empirical absorption correction using spherical harmonics,
 implemented in SCALE3 ABSPACK scaling algorithm.
;
_exptl_crystal_colour colorless
_exptl_crystal_density_diffrn 1.125
_exptl_crystal_density_method 'not measured'
_exptl_crystal_description prism
_exptl_crystal_F_000 816
_exptl_crystal_size_max 0.35
_exptl_crystal_size_mid 0.32
_exptl_crystal_size_min 0.30
_refine_diff_density_max 0.211
_refine_diff_density_min -0.245
_refine_diff_density_rms 0.064
_refine_ls_abs_structure_details 'Flack H D (1983), Acta Cryst. A39, 876-881'
_refine_ls_abs_structure_Flack -0.06(19)
_refine_ls_extinction_method none
_refine_ls_goodness_of_fit_ref 0.958
_refine_ls_hydrogen_treatment mixed
_refine_ls_matrix_type full
_refine_ls_number_parameters 246
_refine_ls_number_reflns 4524
_refine_ls_number_restraints 0
_refine_ls_restrained_S_all 0.958
_refine_ls_R_factor_all 0.0406
_refine_ls_R_factor_gt 0.0376
_refine_ls_shift/su_max 0
_refine_ls_shift/su_mean 0
_refine_ls_structure_factor_coef Fsqd
_refine_ls_weighting_details 'calc w=1/[\s^2^(Fo^2^)+(0.0876P)^2^+0.3606P] where P=(Fo^2^+2Fc^2^)/3'
_refine_ls_weighting_scheme calc
_refine_ls_wR_factor_gt 0.1127
_refine_ls_wR_factor_ref 0.1245
_reflns_number_gt 4292
_reflns_number_total 4524
_reflns_threshold_expression >2sigma(I)
_cod_data_source_file mst129_codeen_deposit_v04.cif
_cod_data_source_block exp_1
_cod_database_code 1512669

loop_
_space_group_symop_operation_xyz
'x, y, z'
'-x+1/2, -y, z+1/2'
'x+1/2, -y+1/2, -z'
'-x, y+1/2, -z+1/2'

loop_
_atom_site_label
_atom_site_type_symbol
_atom_site_fract_x
_atom_site_fract_y
_atom_site_fract_z
_atom_site_U_iso_or_equiv
_atom_site_adp_type
_atom_site_occupancy
_atom_site_symmetry_multiplicity
_atom_site_calc_flag
_atom_site_refinement_flags
O211 O 0.10771(11) 1.18545(9) 0.55678(4) 0.0381(2) Uani 1 1 d .
H211 H 0.1218 1.1738 0.5979 0.046 Uiso 1 1 d R
O22 O 0.46577(14) 1.10004(9) 0.43305(5) 0.0448(3) Uani 1 1 d .
H22 H 0.5027 1.1716 0.4405 0.054 Uiso 1 1 d R
O111 O 0.40878(14) 0.81959(11) 0.18317(5) 0.0482(3) Uani 1 1 d .
H111 H 0.3946 0.7413 0.1969 0.058 Uiso 1 1 d R
C210 C 0.25481(17) 1.17610(12) 0.52980(6) 0.0346(3) Uani 1 1 d .
H210 H 0.2439 1.2061 0.4867 0.042 Uiso 1 1 d R
C11 C 0.61944(17) 0.87802(14) 0.24964(7) 0.0402(3) Uani 1 1 d .
C21 C 0.30772(15) 1.04730(12) 0.52628(6) 0.0331(3) Uani 1 1 d .
C26 C 0.45582(17) 1.03187(13) 0.48849(7) 0.0377(3) Uani 1 1 d .
H26 H 0.5465 1.0515 0.5117 0.045 Uiso 1 1 d R
C110 C 0.45384(18) 0.89456(15) 0.23315(7) 0.0425(3) Uani 1 1 d .
H110 H 0.4381 0.978 0.2163 0.051 Uiso 1 1 d R
C211 C 0.3630(2) 1.25738(16) 0.56354(9) 0.0539(4) Uani 1 1 d .
H21A H 0.3277 1.3377 0.5608 0.081 Uiso 1 1 calc R
H21B H 0.4609 1.2517 0.5451 0.081 Uiso 1 1 calc R
H21C H 0.3687 1.2342 0.606 0.081 Uiso 1 1 calc R
C16 C 0.6701(2) 0.94640(17) 0.30843(7) 0.0497(4) Uani 1 1 d .
H16 H 0.6364 0.8991 0.3452 0.06 Uiso 1 1 d R
C27 C 0.20039(18) 0.95425(13) 0.49639(8) 0.0434(4) Uani 1 1 d .
C17 C 0.73894(19) 0.91694(18) 0.20065(7) 0.0485(4) Uani 1 1 d .
C28 C 0.1582(2) 0.98049(18) 0.42936(10) 0.0580(5) Uani 1 1 d .
H28A H 0.1232 0.9091 0.41 0.087 Uiso 1 1 calc R
H28B H 0.245 1.0096 0.4078 0.087 Uiso 1 1 calc R
H28C H 0.0801 1.0392 0.4283 0.087 Uiso 1 1 calc R
C23 C 0.3476(3) 0.85380(19) 0.57323(10) 0.0692(6) Uani 1 1 d .
H23A H 0.4535 0.8127 0.5804 0.083 Uiso 1 1 d R
H23B H 0.2653 0.8063 0.5976 0.083 Uiso 1 1 d R
C12 C 0.6672(2) 0.74830(17) 0.26311(9) 0.0558(4) Uani 1 1 d .
H12A H 0.6369 0.6946 0.229 0.067 Uiso 1 1 d R
H12B H 0.6385 0.7272 0.3054 0.067 Uiso 1 1 d R
C15 C 0.8428(2) 0.9527(3) 0.30148(10) 0.0736(6) Uani 1 1 d .
H15A H 0.8808 1.0329 0.2973 0.088 Uiso 1 1 d R
H15B H 0.897 0.937 0.3409 0.088 Uiso 1 1 d R
C22 C 0.3444(2) 0.98816(18) 0.58873(7) 0.0536(4) Uani 1 1 d .
H22B H 0.26 0.9998 0.6198 0.064 Uiso 1 1 d R
H22A H 0.4455 1.0157 0.6059 0.064 Uiso 1 1 d R
C24 C 0.3147(2) 0.85171(14) 0.50411(9) 0.0517(4) Uani 1 1 d .
H24 H 0.2732 0.776 0.4899 0.062 Uiso 1 1 d R
C19 C 0.7353(2) 0.8459(2) 0.14005(8) 0.0618(5) Uani 1 1 d .
H19A H 0.656 0.8755 0.1143 0.093 Uiso 1 1 calc R
H19B H 0.7176 0.7637 0.149 0.093 Uiso 1 1 calc R
H19C H 0.8299 0.8543 0.1192 0.093 Uiso 1 1 calc R
C14 C 0.8731(2) 0.8816(2) 0.24191(10) 0.0660(6) Uani 1 1 d .
H14 H 0.9741 0.9036 0.2218 0.079 Uiso 1 1 d R
C18 C 0.7349(3) 1.0481(2) 0.18398(10) 0.0646(5) Uani 1 1 d .
H18A H 0.7387 1.0948 0.2209 0.097 Uiso 1 1 calc R
H18B H 0.6436 1.0652 0.1621 0.097 Uiso 1 1 calc R
H18C H 0.8198 1.0669 0.1585 0.097 Uiso 1 1 calc R
C29 C 0.0534(2) 0.92974(18) 0.53181(13) 0.0702(6) Uani 1 1 d .
H29A H -0.0135 0.996 0.5272 0.105 Uiso 1 1 calc R
H29B H 0.0756 0.9182 0.5747 0.105 Uiso 1 1 calc R
H29C H 0.0064 0.8597 0.5156 0.105 Uiso 1 1 calc R
C13 C 0.8412(3) 0.7514(3) 0.25607(12) 0.0771(7) Uani 1 1 d .
H13A H 0.8832 0.7002 0.2202 0.093 Uiso 1 1 d R
H13B H 0.8771 0.7089 0.2902 0.093 Uiso 1 1 d R
O12 O 0.60373(18) 1.06193(12) 0.31525(6) 0.0584(3) Uani 1 1 d .
H12 H 0.5542 1.064 0.3545 0.07 Uiso 1 1 d R
C111 C 0.3465(2) 0.8778(2) 0.28654(9) 0.0662(6) Uani 1 1 d .
H11A H 0.3561 0.9421 0.3169 0.079 Uiso 1 1 d R
H11B H 0.2445 0.8877 0.2714 0.079 Uiso 1 1 d R
H11C H 0.3597 0.8064 0.3066 0.079 Uiso 1 1 d R
C25 C 0.4548(2) 0.89919(14) 0.47156(9) 0.0468(4) Uani 1 1 d .
H25B H 0.544(3) 0.858(2) 0.4833(10) 0.056 Uiso 1 1 d .
H25A H 0.451(3) 0.8900(18) 0.4262(11) 0.056 Uiso 1 1 d .

loop_
_atom_site_aniso_label
_atom_site_aniso_U_11
_atom_site_aniso_U_22
_atom_site_aniso_U_33
_atom_site_aniso_U_23
_atom_site_aniso_U_13
_atom_site_aniso_U_12
O211 0.0394(5) 0.0395(5) 0.0355(5) -0.0019(4) 0.0033(4) 0.0072(4)
O22 0.0580(6) 0.0374(5) 0.0391(5) -0.0026(4) 0.0143(5) -0.0091(5)
O111 0.0534(6) 0.0559(7) 0.0351(5) -0.0043(5) -0.0078(5) -0.0020(5)
C210 0.0423(7) 0.0307(6) 0.0308(6) -0.0008(5) 0.0062(5) 0.0020(6)
C11 0.0432(8) 0.0469(8) 0.0305(6) -0.0029(5) -0.0043(6) 0.0042(6)
C21 0.0346(6) 0.0322(6) 0.0325(6) 0.0006(5) 0.0025(5) 0.0019(5)
C26 0.0353(7) 0.0383(7) 0.0394(7) -0.0005(6) 0.0039(6) -0.0003(6)
C110 0.0435(7) 0.0477(8) 0.0364(7) -0.0045(6) -0.0031(6) 0.0039(7)
C211 0.0521(9) 0.0465(9) 0.0630(10) -0.0191(8) 0.0115(8) -0.0117(7)
C16 0.0562(9) 0.0590(10) 0.0338(7) -0.0044(7) -0.0047(7) 0.0015(8)
C27 0.0397(7) 0.0309(7) 0.0597(9) -0.0075(6) 0.0104(7) -0.0032(6)
C17 0.0400(7) 0.0663(11) 0.0391(8) -0.0057(7) 0.0003(6) 0.0026(8)
C28 0.0505(9) 0.0581(10) 0.0655(11) -0.0232(9) -0.0144(8) 0.0034(8)
C23 0.0880(15) 0.0503(10) 0.0693(12) 0.0242(9) 0.0250(11) 0.0224(10)
C12 0.0634(11) 0.0539(10) 0.0500(9) 0.0008(8) -0.0098(8) 0.0155(8)
C15 0.0544(10) 0.1108(19) 0.0555(11) -0.0162(11) -0.0154(9) -0.0051(12)
C22 0.0639(10) 0.0585(10) 0.0385(8) 0.0119(7) 0.0077(7) 0.0169(8)
C24 0.0568(9) 0.0291(7) 0.0693(11) 0.0025(7) 0.0180(8) 0.0030(7)
C19 0.0524(9) 0.0896(14) 0.0435(8) -0.0145(9) 0.0062(8) 0.0051(10)
C14 0.0397(8) 0.0995(17) 0.0589(11) -0.0108(11) -0.0079(8) 0.0080(9)
C18 0.0670(12) 0.0714(12) 0.0554(10) 0.0023(9) 0.0118(9) -0.0106(10)
C29 0.0495(9) 0.0470(9) 0.1141(18) -0.0156(11) 0.0300(11) -0.0135(8)
C13 0.0653(13) 0.0903(17) 0.0757(14) -0.0026(12) -0.0146(11) 0.0347(12)
O12 0.0833(9) 0.0530(7) 0.0390(6) -0.0090(5) 0.0053(6) -0.0006(7)
C111 0.0529(10) 0.0963(16) 0.0494(9) -0.0126(10) 0.0091(8) -0.0052(10)
C25 0.0453(8) 0.0373(7) 0.0577(9) -0.0006(7) 0.0124(7) 0.0086(7)

loop_
_atom_type_symbol
_atom_type_description
_atom_type_scat_dispersion_real
_atom_type_scat_dispersion_imag
_atom_type_scat_source
C C 0.0181 0.0091 'International Tables Vol C Tables 4.2.6.8 and 6.1.1.4'
H H 0 0 'International Tables Vol C Tables 4.2.6.8 and 6.1.1.4'
O O 0.0492 0.0322 'International Tables Vol C Tables 4.2.6.8 and 6.1.1.4'

loop_
_geom_angle_atom_site_label_1
_geom_angle_atom_site_label_2
_geom_angle_atom_site_label_3
_geom_angle
C210 O211 H211 105.3
C26 O22 H22 111
C110 O111 H111 110.5
O211 C210 C211 109.59(11)
O211 C210 C21 111.73(11)
C211 C210 C21 113.79(13)
O211 C210 H210 105.6
C211 C210 H210 108
C21 C210 H210 107.8
C110 C11 C12 115.05(14)
C110 C11 C16 114.23(13)
C12 C11 C16 103.47(13)
C110 C11 C17 117.41(12)
C12 C11 C17 101.94(14)
C16 C11 C17 102.84(13)
C210 C21 C22 115.51(12)
C210 C21 C27 118.16(12)
C22 C21 C27 101.76(13)
C210 C21 C26 113.05(11)
C22 C21 C26 103.63(12)
C27 C21 C26 102.82(11)
O22 C26 C25 108.72(12)
O22 C26 C21 115.76(12)
C25 C26 C21 103.23(12)
O22 C26 H26 105.2
C25 C26 H26 110.4
C21 C26 H26 113.5
O111 C110 C111 109.30(14)
O111 C110 C11 112.04(13)
C111 C110 C11 114.37(14)
O111 C110 H110 103.5
C111 C110 H110 107.7
C11 C110 H110 109.2
C210 C211 H21A 109.5
C210 C211 H21B 109.5
H21A C211 H21B 109.5
C210 C211 H21C 109.5
H21A C211 H21C 109.5
H21B C211 H21C 109.5
O12 C16 C15 112.08(18)
O12 C16 C11 114.47(14)
C15 C16 C11 103.29(15)
O12 C16 H16 106
C15 C16 H16 113.4
C11 C16 H16 107.6
C28 C27 C29 107.56(17)
C28 C27 C24 114.05(14)
C29 C27 C24 111.61(15)
C28 C27 C21 114.53(13)
C29 C27 C21 115.55(14)
C24 C27 C21 93.21(13)
C18 C17 C14 114.01(18)
C18 C17 C19 107.52(16)
C14 C17 C19 112.22(16)
C18 C17 C11 114.67(15)
C14 C17 C11 93.27(13)
C19 C17 C11 114.85(15)
C27 C28 H28A 109.5
C27 C28 H28B 109.5
H28A C28 H28B 109.5
C27 C28 H28C 109.5
H28A C28 H28C 109.5
H28B C28 H28C 109.5
C24 C23 C22 102.95(14)
C24 C23 H23A 107.9
C22 C23 H23A 114.3
C24 C23 H23B 110.7
C22 C23 H23B 112
H23A C23 H23B 108.7
C11 C12 C13 103.46(18)
C11 C12 H12A 111.1
C13 C12 H12A 102.1
C11 C12 H12B 109.5
C13 C12 H12B 110.9
H12A C12 H12B 118.6
C14 C15 C16 103.34(16)
C14 C15 H15A 110.2
C16 C15 H15A 113.5
C14 C15 H15B 122.8
C16 C15 H15B 112.8
H15A C15 H15B 94.4
C21 C22 C23 103.57(14)
C21 C22 H22B 111.8
C23 C22 H22B 106.5
C21 C22 H22A 112
C23 C22 H22A 111.1
H22B C22 H22A 111.5
C25 C24 C23 107.01(18)
C25 C24 C27 102.88(13)
C23 C24 C27 102.73(14)
C25 C24 H24 117.8
C23 C24 H24 113.3
C27 C24 H24 111.7
C17 C19 H19A 109.5
C17 C19 H19B 109.5
H19A C19 H19B 109.5
C17 C19 H19C 109.5
H19A C19 H19C 109.5
H19B C19 H19C 109.5
C13 C14 C15 107.3(2)
C13 C14 C17 102.80(18)
C15 C14 C17 102.58(16)
C13 C14 H14 118.6
C15 C14 H14 112.5
C17 C14 H14 111.4
C17 C18 H18A 109.5
C17 C18 H18B 109.5
H18A C18 H18B 109.5
C17 C18 H18C 109.5
H18A C18 H18C 109.5
H18B C18 H18C 109.5
C27 C29 H29A 109.5
C27 C29 H29B 109.5
H29A C29 H29B 109.5
C27 C29 H29C 109.5
H29A C29 H29C 109.5
H29B C29 H29C 109.5
C14 C13 C12 103.05(17)
C14 C13 H13A 108.4
C12 C13 H13A 114.8
C14 C13 H13B 125.9
C12 C13 H13B 104.5
H13A C13 H13B 100.8
C16 O12 H12 107.5
C110 C111 H11A 111.5
C110 C111 H11B 108.3
H11A C111 H11B 102.8
C110 C111 H11C 113
H11A C111 H11C 108.4
H11B C111 H11C 112.3
C24 C25 C26 103.55(12)
C24 C25 H25B 112.6(14)
C26 C25 H25B 113.8(14)
C24 C25 H25A 113.1(14)
C26 C25 H25A 109.8(12)
H25B C25 H25A 104.2(19)

loop_
_geom_bond_atom_site_label_1
_geom_bond_atom_site_label_2
_geom_bond_distance
O211 C210 1.4362(17)
O211 H211 0.9113
O22 C26 1.4311(18)
O22 H22 0.8855
O111 C110 1.4327(18)
O111 H111 0.94
C210 C211 1.516(2)
C210 C21 1.5281(18)
C210 H210 0.9994
C11 C110 1.526(2)
C11 C12 1.551(2)
C11 C16 1.558(2)
C11 C17 1.566(2)
C21 C22 1.546(2)
C21 C27 1.559(2)
C21 C26 1.5606(19)
C26 C25 1.540(2)
C26 H26 0.9766
C110 C111 1.513(2)
C110 H110 1.0192
C211 H21A 0.96
C211 H21B 0.96
C211 H21C 0.96
C16 O12 1.437(2)
C16 C15 1.544(3)
C16 H16 1.0057
C27 C28 1.532(3)
C27 C29 1.541(2)
C27 C24 1.548(2)
C17 C18 1.522(3)
C17 C14 1.543(3)
C17 C19 1.541(2)
C28 H28A 0.96
C28 H28B 0.96
C28 H28C 0.96
C23 C24 1.530(3)
C23 C22 1.552(3)
C23 H23A 1.0605
C23 H23B 1.0497
C12 C13 1.554(3)
C12 H12A 0.9937
C12 H12B 0.983
C15 C14 1.545(3)
C15 H15A 0.9692
C15 H15B 0.9985
C22 H22B 1.0174
C22 H22A 1.0217
C24 C25 1.529(2)
C24 H24 0.9792
C19 H19A 0.96
C19 H19B 0.96
C19 H19C 0.96
C14 C13 1.527(4)
C14 H14 1.0289
C18 H18A 0.96
C18 H18B 0.96
C18 H18C 0.96
C29 H29A 0.96
C29 H29B 0.96
C29 H29C 0.96
C13 H13A 1.0385
C13 H13B 0.9382
O12 H12 0.9597
C111 H11A 0.9843
C111 H11B 0.971
C111 H11C 0.9218
C25 H25B 0.95(2)
C25 H25A 0.99(2)

loop_
_geom_torsion_atom_site_label_1
_geom_torsion_atom_site_label_2
_geom_torsion_atom_site_label_3
_geom_torsion_atom_site_label_4
_geom_torsion
O211 C210 C21 C22 -69.48(16)
C211 C210 C21 C22 55.28(18)
O211 C210 C21 C27 51.29(16)
C211 C210 C21 C27 176.06(13)
O211 C210 C21 C26 171.39(11)
C211 C210 C21 C26 -63.85(16)
C210 C21 C26 O22 -41.64(17)
C22 C21 C26 O22 -167.43(13)
C27 C21 C26 O22 86.89(14)
C210 C21 C26 C25 -160.29(13)
C22 C21 C26 C25 73.92(15)
C27 C21 C26 C25 -31.76(15)
C12 C11 C110 O111 -53.82(18)
C16 C11 C110 O111 -173.31(14)
C17 C11 C110 O111 66.16(19)
C12 C11 C110 C111 71.3(2)
C16 C11 C110 C111 -48.2(2)
C17 C11 C110 C111 -168.75(16)
C110 C11 C16 O12 -38.2(2)
C12 C11 C16 O12 -164.03(15)
C17 C11 C16 O12 90.14(16)
C110 C11 C16 C15 -160.34(17)
C12 C11 C16 C15 73.8(2)
C17 C11 C16 C15 -32.0(2)
C210 C21 C27 C28 59.50(17)
C22 C21 C27 C28 -172.87(14)
C26 C21 C27 C28 -65.76(15)
C210 C21 C27 C29 -66.35(19)
C22 C21 C27 C29 61.27(18)
C26 C21 C27 C29 168.38(15)
C210 C21 C27 C24 177.81(12)
C22 C21 C27 C24 -54.56(13)
C26 C21 C27 C24 52.55(13)
C110 C11 C17 C18 61.1(2)
C12 C11 C17 C18 -172.21(15)
C16 C11 C17 C18 -65.21(18)
C110 C11 C17 C14 179.46(16)
C12 C11 C17 C14 -53.87(16)
C16 C11 C17 C14 53.13(16)
C110 C11 C17 C19 -64.2(2)
C12 C11 C17 C19 62.49(18)
C16 C11 C17 C19 169.49(15)
C110 C11 C12 C13 161.41(15)
C16 C11 C12 C13 -73.29(18)
C17 C11 C12 C13 33.22(18)
O12 C16 C15 C14 -126.86(18)
C11 C16 C15 C14 -3.1(2)
C210 C21 C22 C23 163.91(15)
C27 C21 C22 C23 34.60(17)
C26 C21 C22 C23 -71.88(17)
C24 C23 C22 C21 0.7(2)
C22 C23 C24 C25 71.75(18)
C22 C23 C24 C27 -36.19(19)
C28 C27 C24 C25 63.39(19)
C29 C27 C24 C25 -174.46(17)
C21 C27 C24 C25 -55.32(15)
C28 C27 C24 C23 174.45(16)
C29 C27 C24 C23 -63.4(2)
C21 C27 C24 C23 55.73(15)
C16 C15 C14 C13 -70.0(2)
C16 C15 C14 C17 37.9(2)
C18 C17 C14 C13 174.86(17)
C19 C17 C14 C13 -62.6(2)
C11 C17 C14 C13 55.97(17)
C18 C17 C14 C15 63.5(2)
C19 C17 C14 C15 -173.92(19)
C11 C17 C14 C15 -55.37(19)
C15 C14 C13 C12 70.4(2)
C17 C14 C13 C12 -37.3(2)
C11 C12 C13 C14 2.0(2)
C23 C24 C25 C26 -69.94(16)
C27 C24 C25 C26 37.90(18)
O22 C26 C25 C24 -126.85(14)
C21 C26 C25 C24 -3.41(17)
